data_2233150
loop_
_publ_author_name
'Kant, Rajni'
'Gupta, Vivek K.'
'Kapoor, Kamini'
'Deshmukh, Madhukar B.'
'Shripanavar, Chetan S.'

_publ_section_title
;
 1-[(6-Chloropyridin-3-yl)methyl]imidazolidin-2-iminium chloride
;
_journal_coeditor_code GG2070
_journal_issue 1
_journal_name_full 'Acta Crystallographica Section E'
_journal_page_first o147
_journal_paper_doi 10.1107/S1600536811053487
_journal_volume 68
_journal_year 2012
_chemical_formula_iupac 'C9 H12 Cl N4 +, Cl -'
_chemical_formula_moiety 'C9 H12 Cl N4 +, Cl -'
_chemical_formula_sum 'C9 H12 Cl2 N4'
_chemical_formula_weight 247.13
_chemical_name_systematic
;
1-[(6-Chloropyridin-3-yl)methyl]imidazolidin-2-iminium chloride
;
_space_group_IT_number 2
_symmetry_cell_setting triclinic
_symmetry_space_group_name_Hall '-P 1'
_symmetry_space_group_name_H-M 'P -1'
_atom_sites_solution_hydrogens geom
_atom_sites_solution_primary direct
_atom_sites_solution_secondary difmap
_audit_creation_method SHELXL-97
_cell_angle_alpha 88.996(3)
_cell_angle_beta 77.214(3)
_cell_angle_gamma 79.925(3)
_cell_formula_units_Z 2
_cell_length_a 6.4773(3)
_cell_length_b 7.3091(3)
_cell_length_c 12.4758(4)
_cell_measurement_reflns_used 7015
_cell_measurement_temperature 293(2)
_cell_measurement_theta_max 29.0726
_cell_measurement_theta_min 3.9294
_cell_volume 566.98(4)
_computing_cell_refinement 'CrysAlis PRO (Oxford Diffraction, 2010)'
_computing_data_collection 'CrysAlis PRO (Oxford Diffraction, 2010)'
_computing_data_reduction 'CrysAlis RED (Oxford Diffraction, 2010)'
_computing_molecular_graphics 'ORTEP-3 (Farrugia, 1997)'
_computing_publication_material 'PLATON (Spek, 2009) and PARST (Nardelli, 1995)'
_computing_structure_refinement 'SHELXL97 (Sheldrick, 2008)'
_computing_structure_solution 'SHELXS97 (Sheldrick, 2008)'
_diffrn_ambient_temperature 293(2)
_diffrn_detector_area_resol_mean 16.1049
_diffrn_measured_fraction_theta_full 0.994
_diffrn_measured_fraction_theta_max 0.994
_diffrn_measurement_device_type 'Oxford Diffraction Xcalibur Sapphire3'
_diffrn_measurement_method '\w scans'
_diffrn_radiation_monochromator graphite
_diffrn_radiation_source 'fine-focus sealed tube'
_diffrn_radiation_type MoK\a
_diffrn_radiation_wavelength 0.71073
_diffrn_reflns_av_R_equivalents 0.0347
_diffrn_reflns_av_sigmaI/netI 0.0212
_diffrn_reflns_limit_h_max 8
_diffrn_reflns_limit_h_min -8
_diffrn_reflns_limit_k_max 9
_diffrn_reflns_limit_k_min -9
_diffrn_reflns_limit_l_max 15
_diffrn_reflns_limit_l_min -15
_diffrn_reflns_number 14139
_diffrn_reflns_theta_full 27.00
_diffrn_reflns_theta_max 27.00
_diffrn_reflns_theta_min 3.94
_diffrn_standards_decay_% 0
_diffrn_standards_interval_count 0
_diffrn_standards_interval_time 0
_diffrn_standards_number 0
_exptl_absorpt_coefficient_mu 0.545
_exptl_absorpt_correction_T_max 1.00000
_exptl_absorpt_correction_T_min 0.74190
_exptl_absorpt_correction_type multi-scan
_exptl_absorpt_process_details
;
(CrysAlis RED; Oxford Diffraction, 2010)
;
_exptl_crystal_colour yellow
_exptl_crystal_density_diffrn 1.448
_exptl_crystal_density_method 'not measured'
_exptl_crystal_description plate
_exptl_crystal_F_000 256
_exptl_crystal_size_max 0.3
_exptl_crystal_size_mid 0.2
_exptl_crystal_size_min 0.1
_refine_diff_density_max 0.360
_refine_diff_density_min -0.341
_refine_ls_extinction_coef 0.027(4)
_refine_ls_extinction_expression Fc^*^=kFc[1+0.001xFc^2^\l^3^/sin(2\q)]^-1/4^
_refine_ls_extinction_method 'SHELXL97 (Sheldrick, 2008)'
_refine_ls_goodness_of_fit_ref 1.030
_refine_ls_hydrogen_treatment constr
_refine_ls_matrix_type full
_refine_ls_number_parameters 137
_refine_ls_number_reflns 2468
_refine_ls_number_restraints 0
_refine_ls_restrained_S_all 1.030
_refine_ls_R_factor_all 0.0500
_refine_ls_R_factor_gt 0.0411
_refine_ls_shift/su_max 0.001
_refine_ls_shift/su_mean 0.000
_refine_ls_structure_factor_coef Fsqd
_refine_ls_weighting_details 'calc w=1/[\s^2^(Fo^2^)+(0.0442P)^2^+0.3165P] where P=(Fo^2^+2Fc^2^)/3'
_refine_ls_weighting_scheme calc
_refine_ls_wR_factor_gt 0.1002
_refine_ls_wR_factor_ref 0.1075
_reflns_number_gt 2059
_reflns_number_total 2468
_reflns_threshold_expression I>2\s(I)
_cod_data_source_file gg2070.cif
_cod_data_source_block I
_cod_database_code 2233150
_cod_database_fobs_code 2233150

loop_
_symmetry_equiv_pos_as_xyz
'x, y, z'
'-x, -y, -z'

loop_
_atom_site_type_symbol
_atom_site_label
_atom_site_fract_x
_atom_site_fract_y
_atom_site_fract_z
_atom_site_U_iso_or_equiv
_atom_site_adp_type
_atom_site_calc_flag
_atom_site_refinement_flags
_atom_site_occupancy
_atom_site_symmetry_multiplicity
Cl Cl2 0.86358(8) 0.30462(7) 0.60008(4) 0.04939(19) Uani d . 1 1
Cl Cl1 0.23994(12) 0.35819(11) 1.17486(5) 0.0720(2) Uani d . 1 1
N N1 0.1057(3) 0.2611(3) 1.00679(16) 0.0649(6) Uani d . 1 1
C C2 0.1336(3) 0.2148(4) 0.89995(19) 0.0587(6) Uani d . 1 1
H H2 0.0126 0.2007 0.8745 0.070 Uiso calc R 1 1
C C3 0.3286(3) 0.1868(3) 0.82568(15) 0.0365(4) Uani d . 1 1
C C4 0.5059(3) 0.2069(3) 0.86513(18) 0.0500(5) Uani d . 1 1
H H4 0.6416 0.1874 0.8184 0.060 Uiso calc R 1 1
C C5 0.4824(4) 0.2558(4) 0.97404(19) 0.0544(6) Uani d . 1 1
H H5 0.6002 0.2700 1.0023 0.065 Uiso calc R 1 1
C C6 0.2785(4) 0.2826(3) 1.03902(16) 0.0473(5) Uani d . 1 1
C C7 0.3440(3) 0.1424(3) 0.70621(15) 0.0380(4) Uani d . 1 1
H H7A 0.2113 0.1987 0.6860 0.046 Uiso calc R 1 1
H H7B 0.4600 0.1959 0.6613 0.046 Uiso calc R 1 1
N N8 0.3828(3) -0.0570(2) 0.68359(13) 0.0392(4) Uani d . 1 1
C C9 0.2100(4) -0.1652(3) 0.7134(2) 0.0510(5) Uani d . 1 1
H H9A 0.0927 -0.1189 0.6779 0.061 Uiso calc R 1 1
H H9B 0.1550 -0.1632 0.7923 0.061 Uiso calc R 1 1
C C10 0.3206(4) -0.3597(3) 0.6710(2) 0.0566(6) Uani d . 1 1
H H10A 0.3486 -0.4399 0.7308 0.068 Uiso calc R 1 1
H H10B 0.2345 -0.4152 0.6305 0.068 Uiso calc R 1 1
N N11 0.5199(3) -0.3268(2) 0.59921(15) 0.0503(5) Uani d . 1 1
H H11 0.6049 -0.4064 0.5525 0.060 Uiso calc R 1 1
C C12 0.5523(3) -0.1553(3) 0.61621(15) 0.0388(4) Uani d . 1 1
N N13 0.7288(3) -0.0930(3) 0.57049(15) 0.0512(5) Uani d . 1 1
H H13A 0.7407 0.0194 0.5835 0.061 Uiso calc R 1 1
H H13B 0.8325 -0.1646 0.5276 0.061 Uiso calc R 1 1

loop_
_atom_site_aniso_label
_atom_site_aniso_U_11
_atom_site_aniso_U_22
_atom_site_aniso_U_33
_atom_site_aniso_U_12
_atom_site_aniso_U_13
_atom_site_aniso_U_23
Cl2 0.0360(3) 0.0522(3) 0.0531(3) -0.0003(2) -0.0009(2) -0.0019(2)
Cl1 0.0869(5) 0.0993(5) 0.0355(3) -0.0398(4) -0.0064(3) -0.0068(3)
N1 0.0480(11) 0.1002(17) 0.0444(11) -0.0233(11) 0.0042(8) -0.0210(10)
C2 0.0351(11) 0.0911(18) 0.0490(13) -0.0136(11) -0.0034(9) -0.0215(12)
C3 0.0359(10) 0.0346(9) 0.0362(10) -0.0034(7) -0.0042(7) -0.0012(7)
C4 0.0356(10) 0.0674(14) 0.0445(11) -0.0099(10) -0.0025(9) -0.0040(10)
C5 0.0448(12) 0.0730(15) 0.0499(12) -0.0173(11) -0.0145(10) -0.0023(11)
C6 0.0590(13) 0.0517(12) 0.0330(10) -0.0199(10) -0.0059(9) -0.0001(8)
C7 0.0378(10) 0.0366(10) 0.0361(10) -0.0015(8) -0.0045(8) -0.0021(7)
N8 0.0363(8) 0.0393(9) 0.0390(9) -0.0055(7) -0.0023(7) -0.0044(7)
C9 0.0455(12) 0.0518(12) 0.0554(13) -0.0158(10) -0.0048(10) 0.0007(10)
C10 0.0685(15) 0.0456(12) 0.0600(14) -0.0166(11) -0.0184(12) 0.0011(10)
N11 0.0540(11) 0.0429(10) 0.0514(11) 0.0018(8) -0.0136(8) -0.0121(8)
C12 0.0384(10) 0.0437(10) 0.0326(9) 0.0016(8) -0.0106(8) -0.0033(8)
N13 0.0386(9) 0.0571(11) 0.0497(10) -0.0015(8) 0.0034(8) -0.0121(8)

loop_
_atom_type_symbol
_atom_type_description
_atom_type_scat_dispersion_real
_atom_type_scat_dispersion_imag
_atom_type_scat_source
C C 0.0033 0.0016 'International Tables Vol C Tables 4.2.6.8 and 6.1.1.4'
H H 0.0000 0.0000 'International Tables Vol C Tables 4.2.6.8 and 6.1.1.4'
N N 0.0061 0.0033 'International Tables Vol C Tables 4.2.6.8 and 6.1.1.4'
Cl Cl 0.1484 0.1585 'International Tables Vol C Tables 4.2.6.8 and 6.1.1.4'

loop_
_geom_angle_atom_site_label_1
_geom_angle_atom_site_label_2
_geom_angle_atom_site_label_3
_geom_angle
C6 N1 C2 115.96(19)
N1 C2 C3 124.6(2)
N1 C2 H2 117.7
C3 C2 H2 117.7
C2 C3 C4 116.79(19)
C2 C3 C7 121.09(18)
C4 C3 C7 122.09(17)
C3 C4 C5 120.0(2)
C3 C4 H4 120.0
C5 C4 H4 120.0
C6 C5 C4 117.4(2)
C6 C5 H5 121.3
C4 C5 H5 121.3
N1 C6 C5 125.2(2)
N1 C6 Cl1 115.99(17)
C5 C6 Cl1 118.74(17)
N8 C7 C3 112.18(15)
N8 C7 H7A 109.2
C3 C7 H7A 109.2
N8 C7 H7B 109.2
C3 C7 H7B 109.2
H7A C7 H7B 107.9
C12 N8 C7 126.77(17)
C12 N8 C9 110.48(17)
C7 N8 C9 121.21(16)
N8 C9 C10 102.83(18)
N8 C9 H9A 111.2
C10 C9 H9A 111.2
N8 C9 H9B 111.2
C10 C9 H9B 111.2
H9A C9 H9B 109.1
N11 C10 C9 102.83(18)
N11 C10 H10A 111.2
C9 C10 H10A 111.2
N11 C10 H10B 111.2
C9 C10 H10B 111.2
H10A C10 H10B 109.1
C12 N11 C10 110.36(17)
C12 N11 H11 124.8
C10 N11 H11 124.8
N13 C12 N8 125.00(19)
N13 C12 N11 123.74(18)
N8 C12 N11 111.26(18)
C12 N13 H13A 120.0
C12 N13 H13B 120.0
H13A N13 H13B 120.0

loop_
_geom_bond_atom_site_label_1
_geom_bond_atom_site_label_2
_geom_bond_distance
Cl1 C6 1.743(2)
N1 C6 1.305(3)
N1 C2 1.346(3)
C2 C3 1.376(3)
C2 H2 0.9300
C3 C4 1.377(3)
C3 C7 1.509(3)
C4 C5 1.380(3)
C4 H4 0.9300
C5 C6 1.372(3)
C5 H5 0.9300
C7 N8 1.457(2)
C7 H7A 0.9700
C7 H7B 0.9700
N8 C12 1.328(2)
N8 C9 1.460(3)
C9 C10 1.522(3)
C9 H9A 0.9700
C9 H9B 0.9700
C10 N11 1.455(3)
C10 H10A 0.9700
C10 H10B 0.9700
N11 C12 1.334(3)
N11 H11 0.8600
C12 N13 1.313(3)
N13 H13A 0.8600
N13 H13B 0.8600

loop_
_geom_hbond_atom_site_label_D
_geom_hbond_atom_site_label_H
_geom_hbond_atom_site_label_A
_geom_hbond_site_symmetry_A
_geom_hbond_distance_DH
_geom_hbond_distance_HA
_geom_hbond_distance_DA
_geom_hbond_angle_DHA
_geom_hbond_publ_flag
N13 H13A Cl2 1_555 0.86 2.39 3.227(2) 166 yes
N13 H13B Cl2 2_756 0.86 2.33 3.177(2) 169 yes
N11 H11 Cl2 1_545 0.86 2.60 3.182(2) 126 yes
C7 H7A Cl2 1_455 0.97 2.69 3.650(2) 169 yes
C7 H7B Cl2 1_555 0.97 2.80 3.722(2) 158 yes

loop_
_geom_torsion_atom_site_label_1
_geom_torsion_atom_site_label_2
_geom_torsion_atom_site_label_3
_geom_torsion_atom_site_label_4
_geom_torsion
C6 N1 C2 C3 1.1(4)
N1 C2 C3 C4 0.5(4)
N1 C2 C3 C7 -177.6(2)
C2 C3 C4 C5 -1.0(3)
C7 C3 C4 C5 177.1(2)
C3 C4 C5 C6 0.0(4)
C2 N1 C6 C5 -2.3(4)
C2 N1 C6 Cl1 175.7(2)
C4 C5 C6 N1 1.8(4)
C4 C5 C6 Cl1 -176.16(18)
C2 C3 C7 N8 -91.8(2)
C4 C3 C7 N8 90.2(2)
C3 C7 N8 C12 -118.6(2)
C3 C7 N8 C9 76.9(2)
C12 N8 C9 C10 11.1(2)
C7 N8 C9 C10 177.87(18)
N8 C9 C10 N11 -14.3(2)
C9 C10 N11 C12 13.7(2)
C7 N8 C12 N13 10.4(3)
C9 N8 C12 N13 176.29(19)
C7 N8 C12 N11 -168.74(18)
C9 N8 C12 N11 -2.9(2)
C10 N11 C12 N13 173.4(2)
C10 N11 C12 N8 -7.4(2)

loop_
_cod_related_entry_id
_cod_related_entry_database
_cod_related_entry_code
1 ChemSpider 14597273
